data_7243976
loop_
_publ_author_name
'Teixeira, Micha\"el'
'Maia, Renata A.'
'Karmazin, Lydia'
'Louis, Beno\^it'
'Baudron, St\'ephane A.'

_publ_section_title
;
 Ionothermal synthesis of calcium-based metal--organic frameworks in a
 deep eutectic solvent
;
_journal_issue 3
_journal_name_full CrystEngComm
_journal_page_first 601
_journal_page_last 608
_journal_paper_doi 10.1039/D1CE01497H
_journal_volume 24
_journal_year 2022
_chemical_formula_sum 'C11 H10 Ca N2 O5'
_chemical_formula_weight 290.29
_space_group_crystal_system orthorhombic
_space_group_IT_number 19
_space_group_name_Hall 'P 2ac 2ab'
_space_group_name_H-M_alt 'P 21 21 21'
_atom_sites_solution_hydrogens geom
_audit_creation_method SHELXL-2016/6
_audit_update_record
;
2021-11-08 deposited with the CCDC.	2021-11-30 downloaded from the CCDC.
;
_cell_angle_alpha 90
_cell_angle_beta 90
_cell_angle_gamma 90
_cell_formula_units_Z 4
_cell_length_a 6.7109(3)
_cell_length_b 10.2710(4)
_cell_length_c 17.7750(7)
_cell_measurement_reflns_used 7855
_cell_measurement_temperature 173(2)
_cell_measurement_theta_max 27.25
_cell_measurement_theta_min 2.29
_cell_volume 1225.19(9)
_computing_cell_refinement 'Bruker SAINT'
_computing_data_collection 'Bruker APEX2'
_computing_data_reduction 'Bruker SAINT'
_computing_molecular_graphics 'Bruker SHELXTL'
_computing_publication_material 'Bruker SHELXTL'
_computing_structure_refinement 'SHELXL-2016/6 (Sheldrick, 2016)'
_computing_structure_solution 'SHELXS-97 (Sheldrick 2008)'
_diffrn_ambient_temperature 173(2)
_diffrn_measured_fraction_theta_full 0.997
_diffrn_measured_fraction_theta_max 0.997
_diffrn_measurement_device_type 'Bruker APEX-II CCD'
_diffrn_measurement_method '\f and \w scans'
_diffrn_radiation_type MoK\a
_diffrn_radiation_wavelength 0.71073
_diffrn_reflns_av_R_equivalents 0.0692
_diffrn_reflns_av_unetI/netI 0.0476
_diffrn_reflns_Laue_measured_fraction_full 0.997
_diffrn_reflns_Laue_measured_fraction_max 0.997
_diffrn_reflns_limit_h_max 8
_diffrn_reflns_limit_h_min -9
_diffrn_reflns_limit_k_max 14
_diffrn_reflns_limit_k_min -14
_diffrn_reflns_limit_l_max 25
_diffrn_reflns_limit_l_min -24
_diffrn_reflns_number 26052
_diffrn_reflns_point_group_measured_fraction_full 0.998
_diffrn_reflns_point_group_measured_fraction_max 0.996
_diffrn_reflns_theta_full 25.242
_diffrn_reflns_theta_max 30.163
_diffrn_reflns_theta_min 2.290
_exptl_absorpt_coefficient_mu 0.530
_exptl_absorpt_correction_T_max 0.994
_exptl_absorpt_correction_T_min 0.988
_exptl_absorpt_correction_type multi-scan
_exptl_absorpt_process_details sadabs
_exptl_crystal_colour colourless
_exptl_crystal_density_diffrn 1.574
_exptl_crystal_density_meas ?
_exptl_crystal_description prism
_exptl_crystal_F_000 600
_exptl_crystal_size_max 0.020
_exptl_crystal_size_mid 0.020
_exptl_crystal_size_min 0.010
_refine_diff_density_max 1.842
_refine_diff_density_min -0.548
_refine_diff_density_rms 0.108
_refine_ls_abs_structure_details
;
 Flack x determined using 1154 quotients [(I+)-(I-)]/[(I+)+(I-)]
 (Parsons, Flack and Wagner, Acta Cryst. B69 (2013) 249-259).
;
_refine_ls_abs_structure_Flack 0.06(2)
_refine_ls_extinction_method none
_refine_ls_goodness_of_fit_ref 1.199
_refine_ls_hydrogen_treatment constr
_refine_ls_matrix_type full
_refine_ls_number_parameters 172
_refine_ls_number_reflns 3622
_refine_ls_number_restraints 0
_refine_ls_restrained_S_all 1.199
_refine_ls_R_factor_all 0.0688
_refine_ls_R_factor_gt 0.0594
_refine_ls_shift/su_max 0.000
_refine_ls_shift/su_mean 0.000
_refine_ls_structure_factor_coef Fsqd
_refine_ls_weighting_details 'w=1/[\s^2^(Fo^2^)+(0.0436P)^2^+2.6297P] where P=(Fo^2^+2Fc^2^)/3'
_refine_ls_weighting_scheme calc
_refine_ls_wR_factor_gt 0.1396
_refine_ls_wR_factor_ref 0.1436
_reflns_Friedel_coverage 0.733
_reflns_Friedel_fraction_full 1.000
_reflns_Friedel_fraction_max 0.995
_reflns_number_gt 3214
_reflns_number_total 3622
_reflns_threshold_expression 'I > 2\s(I)'
_cod_data_source_file d1ce01497h2.cif
_cod_data_source_block CaMOF2alpha
_cod_depositor_comments
;
The following automatic conversions were performed:

data item '_exptl_crystal_density_meas' value 'not measured' was
changed to '?' -- the value is perceived as not measured.

Automatic conversion script
Id: cif_fix_values 7556 2019-12-06 15:28:31Z antanas 

 Adding full bibliography for 7243973--7243978.cif.
;
_cod_database_code 7243976
_shelx_shelxl_version_number 2016/6
_shelx_space_group_comment
;
The symmetry employed for this shelxl refinement is uniquely defined
by the following loop, which should always be used as a source of
symmetry information in preference to the above space-group names.
They are only intended as comments.
;
_shelx_estimated_absorpt_t_min 0.989
_shelx_estimated_absorpt_t_max 0.995

loop_
_space_group_symop_operation_xyz
'x, y, z'
'-x+1/2, -y, z+1/2'
'x+1/2, -y+1/2, -z'
'-x, y+1/2, -z+1/2'

loop_
_atom_site_label
_atom_site_type_symbol
_atom_site_fract_x
_atom_site_fract_y
_atom_site_fract_z
_atom_site_U_iso_or_equiv
_atom_site_adp_type
_atom_site_occupancy
_atom_site_site_symmetry_order
_atom_site_calc_flag
_atom_site_refinement_flags_posn
_atom_site_refinement_flags_adp
_atom_site_refinement_flags_occupancy
_atom_site_disorder_assembly
_atom_site_disorder_group
C1 C 0.7291(8) 0.8975(5) 0.1209(3) 0.0179(9) Uani 1 1 d . . . . .
C2 C 0.8530(7) 0.9696(5) 0.1781(3) 0.0141(9) Uani 1 1 d . . . . .
C3 C 1.0510(7) 1.0026(5) 0.1653(3) 0.0185(10) Uani 1 1 d . . . . .
H3 H 1.114383 0.976386 0.119994 0.022 Uiso 1 1 calc R U . . .
C4 C 1.1561(7) 1.0731(5) 0.2182(3) 0.0213(10) Uani 1 1 d . . . . .
H4 H 1.292587 1.092892 0.209827 0.026 Uiso 1 1 calc R U . . .
C5 C 1.0626(7) 1.1154(5) 0.2838(3) 0.0176(10) Uani 1 1 d . . . . .
H5 H 1.133700 1.167139 0.319006 0.021 Uiso 1 1 calc R U . . .
C6 C 0.8653(7) 1.0819(5) 0.2976(3) 0.0146(9) Uani 1 1 d . . . . .
C7 C 0.7613(7) 1.0075(5) 0.2449(2) 0.0147(9) Uani 1 1 d . . . . .
H7 H 0.627429 0.982632 0.254626 0.018 Uiso 1 1 calc R U . . .
C8 C 1.2398(7) 0.6246(5) 0.1322(3) 0.0160(9) Uani 1 1 d . . . . .
C9 C 0.8407(8) 0.4842(5) 0.0424(3) 0.0182(10) Uani 1 1 d . . . . .
C10 C 0.8339(10) 0.2981(6) 0.1149(4) 0.0387(16) Uani 1 1 d . . . . .
H10A H 0.764511 0.216109 0.101801 0.046 Uiso 1 1 calc R U . . .
H10B H 0.849989 0.302789 0.170176 0.046 Uiso 1 1 calc R U . . .
C11 C 1.0370(9) 0.3070(6) 0.0749(4) 0.0324(14) Uani 1 1 d . . . . .
H11A H 1.147320 0.315237 0.111577 0.039 Uiso 1 1 calc R U . . .
H11B H 1.060882 0.230059 0.042620 0.039 Uiso 1 1 calc R U . . .
N1 N 0.7258(7) 0.4101(4) 0.0867(3) 0.0267(10) Uani 1 1 d . . . . .
H1 H 0.600534 0.427315 0.097422 0.032 Uiso 1 1 calc R U . . .
N2 N 1.0157(8) 0.4247(4) 0.0302(3) 0.0284(9) Uani 1 1 d . . . . .
H2 H 1.107000 0.453543 -0.001220 0.034 Uiso 1 1 calc R U . . .
O1 O 0.7932(5) 0.8894(4) 0.05384(19) 0.0190(7) Uani 1 1 d . . . . .
O2 O 0.5704(6) 0.8471(5) 0.1407(2) 0.0321(10) Uani 1 1 d . . . . .
O3 O 1.1629(5) 0.7110(3) 0.09107(18) 0.0159(7) Uani 1 1 d . . . . .
O4 O 0.9036(6) 0.9279(4) -0.1157(2) 0.0230(8) Uani 1 1 d . . . . .
O5 O 0.7920(5) 0.5930(3) 0.0165(2) 0.0183(7) Uani 1 1 d . . . . .
Ca1 Ca 1.00162(14) 0.76859(8) -0.02457(4) 0.01199(19) Uani 1 1 d . . . . .

loop_
_atom_site_aniso_label
_atom_site_aniso_U_11
_atom_site_aniso_U_22
_atom_site_aniso_U_33
_atom_site_aniso_U_23
_atom_site_aniso_U_13
_atom_site_aniso_U_12
C1 0.023(2) 0.015(2) 0.016(2) -0.0028(18) -0.0013(19) 0.0014(18)
C2 0.016(2) 0.017(2) 0.0091(19) -0.0008(16) -0.0018(16) 0.0004(17)
C3 0.019(2) 0.021(2) 0.015(2) -0.0016(18) 0.0033(17) 0.0037(17)
C4 0.013(2) 0.030(3) 0.021(2) -0.004(2) 0.0052(19) -0.002(2)
C5 0.017(2) 0.021(2) 0.015(2) -0.0059(18) -0.0007(17) -0.0012(18)
C6 0.014(2) 0.019(2) 0.0103(19) -0.0010(17) 0.0002(17) 0.0002(18)
C7 0.013(2) 0.018(2) 0.0132(19) -0.0015(18) 0.0012(17) -0.0007(17)
C8 0.020(2) 0.016(2) 0.012(2) 0.0020(17) 0.0014(17) -0.0027(18)
C9 0.022(2) 0.017(2) 0.016(2) -0.0004(17) -0.0012(18) -0.0008(18)
C10 0.035(3) 0.027(3) 0.054(4) 0.025(3) 0.010(3) 0.007(2)
C11 0.034(3) 0.024(3) 0.039(3) 0.010(2) 0.007(3) 0.012(2)
N1 0.024(2) 0.019(2) 0.037(3) 0.010(2) 0.010(2) 0.0031(18)
N2 0.025(2) 0.0225(19) 0.037(2) 0.0078(19) 0.006(2) 0.007(2)
O1 0.0196(17) 0.0256(18) 0.0120(15) -0.0046(13) 0.0005(14) 0.0068(15)
O2 0.027(2) 0.049(3) 0.0203(19) -0.0127(18) 0.0013(16) -0.0151(19)
O3 0.0195(16) 0.0171(16) 0.0111(14) 0.0050(13) -0.0011(12) 0.0005(13)
O4 0.0216(18) 0.029(2) 0.0179(17) 0.0088(15) -0.0085(14) -0.0071(16)
O5 0.0193(16) 0.0163(15) 0.0192(16) 0.0067(14) -0.0036(14) 0.0012(13)
Ca1 0.0119(3) 0.0141(3) 0.0100(3) -0.0003(3) 0.0004(4) 0.0004(4)

loop_
_atom_type_symbol
_atom_type_description
_atom_type_scat_dispersion_real
_atom_type_scat_dispersion_imag
_atom_type_scat_source
C C 0.0033 0.0016 'International Tables Vol C Tables 4.2.6.8 and 6.1.1.4'
H H 0.0000 0.0000 'International Tables Vol C Tables 4.2.6.8 and 6.1.1.4'
N N 0.0061 0.0033 'International Tables Vol C Tables 4.2.6.8 and 6.1.1.4'
O O 0.0106 0.0060 'International Tables Vol C Tables 4.2.6.8 and 6.1.1.4'
Ca Ca 0.2262 0.3064 'International Tables Vol C Tables 4.2.6.8 and 6.1.1.4'

loop_
_geom_angle_atom_site_label_1
_geom_angle_atom_site_label_2
_geom_angle_atom_site_label_3
_geom_angle
_geom_angle_site_symmetry_1
_geom_angle_site_symmetry_3
_geom_angle_publ_flag
O2 C1 O1 122.1(5) . . ?
O2 C1 C2 119.3(4) . . ?
O1 C1 C2 118.5(4) . . ?
O2 C1 Ca1 57.3(3) . 3_465 ?
O1 C1 Ca1 65.1(3) . 3_465 ?
C2 C1 Ca1 172.5(3) . 3_465 ?
C3 C2 C7 119.6(4) . . ?
C3 C2 C1 122.5(4) . . ?
C7 C2 C1 117.9(4) . . ?
C4 C3 C2 120.3(5) . . ?
C4 C3 H3 119.8 . . ?
C2 C3 H3 119.8 . . ?
C3 C4 C5 120.2(5) . . ?
C3 C4 H4 119.9 . . ?
C5 C4 H4 119.9 . . ?
C6 C5 C4 120.0(5) . . ?
C6 C5 H5 120.0 . . ?
C4 C5 H5 120.0 . . ?
C5 C6 C7 119.5(4) . . ?
C5 C6 C8 121.5(4) . 4_755 ?
C7 C6 C8 118.9(4) . 4_755 ?
C2 C7 C6 120.3(4) . . ?
C2 C7 H7 119.9 . . ?
C6 C7 H7 119.9 . . ?
O3 C8 O4 121.5(4) . 3_565 ?
O3 C8 C6 119.8(4) . 4_745 ?
O4 C8 C6 118.7(4) 3_565 4_745 ?
O3 C8 Ca1 65.6(3) . 3_565 ?
O4 C8 Ca1 57.6(3) 3_565 3_565 ?
C6 C8 Ca1 166.4(3) 4_745 3_565 ?
O5 C9 N1 125.0(5) . . ?
O5 C9 N2 125.1(5) . . ?
N1 C9 N2 109.9(4) . . ?
N1 C10 C11 103.7(5) . . ?
N1 C10 H10A 111.0 . . ?
C11 C10 H10A 111.0 . . ?
N1 C10 H10B 111.0 . . ?
C11 C10 H10B 111.0 . . ?
H10A C10 H10B 109.0 . . ?
N2 C11 C10 102.4(4) . . ?
N2 C11 H11A 111.3 . . ?
C10 C11 H11A 111.3 . . ?
N2 C11 H11B 111.3 . . ?
C10 C11 H11B 111.3 . . ?
H11A C11 H11B 109.2 . . ?
C9 N1 C10 111.5(5) . . ?
C9 N1 H1 124.3 . . ?
C10 N1 H1 124.3 . . ?
C9 N2 C11 112.1(5) . . ?
C9 N2 H2 124.0 . . ?
C11 N2 H2 124.0 . . ?
C1 O1 Ca1 143.0(3) . . ?
C1 O1 Ca1 88.5(3) . 3_465 ?
Ca1 O1 Ca1 89.99(12) . 3_465 ?
C1 O2 Ca1 97.3(3) . 3_465 ?
C8 O3 Ca1 148.9(3) . . ?
C8 O3 Ca1 87.9(3) . 3_565 ?
Ca1 O3 Ca1 89.13(11) . 3_565 ?
C8 O4 Ca1 96.1(3) 3_465 . ?
C9 O5 Ca1 129.0(3) . . ?
C9 O5 Ca1 135.5(3) . 3_465 ?
Ca1 O5 Ca1 92.78(11) . 3_465 ?
O1 Ca1 O4 82.87(13) . . ?
O1 Ca1 O3 83.66(12) . . ?
O4 Ca1 O3 150.77(12) . . ?
O1 Ca1 O5 82.34(13) . . ?
O4 Ca1 O5 123.92(13) . . ?
O3 Ca1 O5 79.55(12) . . ?
O1 Ca1 O5 97.76(13) . 3_565 ?
O4 Ca1 O5 81.93(12) . 3_565 ?
O3 Ca1 O5 74.34(12) . 3_565 ?
O5 Ca1 O5 153.69(9) . 3_565 ?
O1 Ca1 O2 152.03(14) . 3_565 ?
O4 Ca1 O2 79.13(15) . 3_565 ?
O3 Ca1 O2 121.53(13) . 3_565 ?
O5 Ca1 O2 90.13(15) . 3_565 ?
O5 Ca1 O2 100.68(14) 3_565 3_565 ?
O1 Ca1 O3 72.61(12) . 3_465 ?
O4 Ca1 O3 52.44(11) . 3_465 ?
O3 Ca1 O3 144.46(12) . 3_465 ?
O5 Ca1 O3 71.51(11) . 3_465 ?
O5 Ca1 O3 133.82(11) 3_565 3_465 ?
O2 Ca1 O3 79.45(12) 3_565 3_465 ?
O1 Ca1 O1 154.80(7) . 3_565 ?
O4 Ca1 O1 119.93(13) . 3_565 ?
O3 Ca1 O1 71.16(11) . 3_565 ?
O5 Ca1 O1 91.88(12) . 3_565 ?
O5 Ca1 O1 76.81(12) 3_565 3_565 ?
O2 Ca1 O1 51.66(12) 3_565 3_565 ?
O3 Ca1 O1 128.72(11) 3_465 3_565 ?
O1 Ca1 C8 79.90(13) . 3_465 ?
O4 Ca1 C8 26.36(13) . 3_465 ?
O3 Ca1 C8 163.56(13) . 3_465 ?
O5 Ca1 C8 97.67(13) . 3_465 ?
O5 Ca1 C8 108.29(13) 3_565 3_465 ?
O2 Ca1 C8 74.45(14) 3_565 3_465 ?
O3 Ca1 C8 26.53(12) 3_465 3_465 ?
O1 Ca1 C8 125.26(13) 3_565 3_465 ?
O1 Ca1 C1 174.71(14) . 3_565 ?
O4 Ca1 C1 98.58(14) . 3_565 ?
O3 Ca1 C1 97.21(13) . 3_565 ?
O5 Ca1 C1 92.67(13) . 3_565 ?
O5 Ca1 C1 87.49(14) 3_565 3_565 ?
O2 Ca1 C1 25.37(14) 3_565 3_565 ?
O3 Ca1 C1 104.19(13) 3_465 3_565 ?
O1 Ca1 C1 26.38(13) 3_565 3_565 ?
C8 Ca1 C1 99.11(14) 3_465 3_565 ?
O1 Ca1 Ca1 119.05(10) . 3_565 ?
O4 Ca1 Ca1 120.56(10) . 3_565 ?
O3 Ca1 Ca1 47.46(9) . 3_565 ?
O5 Ca1 Ca1 113.90(9) . 3_565 ?
O5 Ca1 Ca1 43.44(8) 3_565 3_565 ?
O2 Ca1 Ca1 88.65(10) 3_565 3_565 ?
O3 Ca1 Ca1 167.08(8) 3_465 3_565 ?
O1 Ca1 Ca1 41.96(8) 3_565 3_565 ?
C8 Ca1 Ca1 144.28(11) 3_465 3_565 ?
C1 Ca1 Ca1 64.61(11) 3_565 3_565 ?
O1 Ca1 Ca1 48.06(9) . 3_465 ?
O4 Ca1 Ca1 88.85(10) . 3_465 ?
O3 Ca1 Ca1 101.10(9) . 3_465 ?
O5 Ca1 Ca1 43.79(8) . 3_465 ?
O5 Ca1 Ca1 145.61(9) 3_565 3_465 ?
O2 Ca1 Ca1 110.04(11) 3_565 3_465 ?
O3 Ca1 Ca1 43.41(7) 3_465 3_465 ?
O1 Ca1 Ca1 135.00(9) 3_565 3_465 ?
C8 Ca1 Ca1 67.24(10) 3_465 3_465 ?
C1 Ca1 Ca1 126.75(11) 3_565 3_465 ?
Ca1 Ca1 Ca1 148.28(5) 3_565 3_465 ?

loop_
_geom_bond_atom_site_label_1
_geom_bond_atom_site_label_2
_geom_bond_distance
_geom_bond_site_symmetry_2
_geom_bond_publ_flag
C1 O2 1.235(7) . ?
C1 O1 1.271(6) . ?
C1 C2 1.507(7) . ?
C1 Ca1 2.859(5) 3_465 ?
C2 C3 1.390(7) . ?
C2 C7 1.393(6) . ?
C3 C4 1.380(7) . ?
C3 H3 0.9500 . ?
C4 C5 1.393(7) . ?
C4 H4 0.9500 . ?
C5 C6 1.390(7) . ?
C5 H5 0.9500 . ?
C6 C7 1.396(6) . ?
C6 C8 1.498(6) 4_755 ?
C7 H7 0.9500 . ?
C8 O3 1.261(6) . ?
C8 O4 1.259(6) 3_565 ?
C8 Ca1 2.820(5) 3_565 ?
C9 O5 1.252(6) . ?
C9 N1 1.339(7) . ?
C9 N2 1.342(7) . ?
C10 N1 1.449(7) . ?
C10 C11 1.540(8) . ?
C10 H10A 0.9900 . ?
C10 H10B 0.9900 . ?
C11 N2 1.453(7) . ?
C11 H11A 0.9900 . ?
C11 H11B 0.9900 . ?
N1 H1 0.8800 . ?
N2 H2 0.8800 . ?
O1 Ca1 2.332(4) . ?
O1 Ca1 2.595(4) 3_465 ?
O2 Ca1 2.426(4) 3_465 ?
O3 Ca1 2.397(3) . ?
O3 Ca1 2.570(4) 3_565 ?
O4 Ca1 2.394(4) . ?
O5 Ca1 2.401(3) . ?
O5 Ca1 2.417(4) 3_465 ?
Ca1 Ca1 3.4883(5) 3_565 ?
Ca1 Ca1 3.4883(5) 3_465 ?
